data_2200572
loop_
_publ_author_name
'Mahmoudkhani, Amir H.'
'Langer, Vratislav'

_publ_section_title
;
 Two-dimensional hydrogen-bonded arrays in <i>p</i>-phenylazoanilinium
 oxalate
;
_journal_issue 9
_journal_name_full 'Acta Crystallographica Section E'
_journal_page_first o898
_journal_page_last o900
_journal_paper_doi 10.1107/S1600536801013885
_journal_volume 57
_journal_year 2001
_chemical_formula_iupac '2C12 H12 N3 1+, C2 O4 2-'
_chemical_formula_moiety '2C12 H12 N3 1+, C2 O4 2-'
_chemical_formula_sum 'C26 H24 N6 O4'
_chemical_formula_weight 484.51
_chemical_name_systematic
;
Bis(p-phenylazoanilinium) oxalate
;
_space_group_IT_number 2
_symmetry_cell_setting triclinic
_symmetry_space_group_name_Hall '-P 1'
_symmetry_space_group_name_H-M 'P -1'
_audit_creation_method SHELXTL
_cell_angle_alpha 92.0440(10)
_cell_angle_beta 100.0450(10)
_cell_angle_gamma 112.9550(10)
_cell_formula_units_Z 1
_cell_length_a 6.48750(10)
_cell_length_b 7.01510(10)
_cell_length_c 14.29910(10)
_cell_measurement_reflns_used 5443
_cell_measurement_temperature 297(2)
_cell_measurement_theta_max 30
_cell_measurement_theta_min 1
_cell_volume 586.169(14)
_computing_cell_refinement 'SAINT (Siemens, 1995)'
_computing_data_collection 'SMART (Siemens, 1995)'
_computing_data_reduction 'SAINT and SADABS (Sheldrick, 1996)'
_computing_molecular_graphics 'DIAMOND (Brandenburg, 2000)'
_computing_structure_refinement SHELXTL
_computing_structure_solution 'SHELXTL (Bruker, 2001)'
_diffrn_ambient_temperature 297(2)
_diffrn_detector_area_resol_mean no
_diffrn_measured_fraction_theta_full .980
_diffrn_measured_fraction_theta_max .980
_diffrn_measurement_device_type 'Siemens SMART CCD'
_diffrn_measurement_method \w
_diffrn_radiation_monochromator graphite
_diffrn_radiation_source 'fine-focus sealed tube'
_diffrn_radiation_type MoK\a
_diffrn_radiation_wavelength .71073
_diffrn_reflns_av_R_equivalents .023
_diffrn_reflns_av_sigmaI/netI .031
_diffrn_reflns_limit_h_max 9
_diffrn_reflns_limit_h_min -9
_diffrn_reflns_limit_k_max 10
_diffrn_reflns_limit_k_min -10
_diffrn_reflns_limit_l_max 20
_diffrn_reflns_limit_l_min -20
_diffrn_reflns_number 7891
_diffrn_reflns_theta_full 30.5
_diffrn_reflns_theta_max 30.5
_diffrn_reflns_theta_min 2.9
_diffrn_standards_decay_% 0
_diffrn_standards_interval_count 0
_diffrn_standards_interval_time no
_diffrn_standards_number 0
_exptl_absorpt_coefficient_mu .096
_exptl_absorpt_correction_T_max .976
_exptl_absorpt_correction_T_min .910
_exptl_absorpt_correction_type multi-scan
_exptl_absorpt_process_details '(SADABS; Sheldrick, 1996)'
_exptl_crystal_colour yellow-orange
_exptl_crystal_density_diffrn 1.373
_exptl_crystal_density_method 'not measured'
_exptl_crystal_description needle
_exptl_crystal_F_000 254
_exptl_crystal_size_max 1.00
_exptl_crystal_size_mid .50
_exptl_crystal_size_min .25
_refine_diff_density_max .32
_refine_diff_density_min -.22
_refine_ls_extinction_method none
_refine_ls_goodness_of_fit_ref 1.04
_refine_ls_hydrogen_treatment refall
_refine_ls_matrix_type full
_refine_ls_number_parameters 211
_refine_ls_number_reflns 3499
_refine_ls_number_restraints 3
_refine_ls_restrained_S_all 1.04
_refine_ls_R_factor_all .052
_refine_ls_R_factor_gt .041
_refine_ls_shift/su_max <0.001
_refine_ls_shift/su_mean .000
_refine_ls_structure_factor_coef Fsqd
_refine_ls_weighting_details 'calc w = 1/[\s^2^(Fo^2^)+(0.0677P)^2^+0.0807P] where P = (Fo^2^+2Fc^2^)/3'
_refine_ls_weighting_scheme calc
_refine_ls_wR_factor_ref .129
_reflns_number_gt 2858
_reflns_number_total 3499
_reflns_threshold_expression I>2\s(I)
_cod_data_source_file ya6039.cif
_cod_data_source_block I
_cod_original_cell_volume 586.169(13)
_cod_database_code 2200572

loop_
_symmetry_equiv_pos_as_xyz
'x, y, z'
'-x, -y, -z'

loop_
_atom_site_label
_atom_site_fract_x
_atom_site_fract_y
_atom_site_fract_z
_atom_site_U_iso_or_equiv
_atom_site_adp_type
_atom_site_calc_flag
_atom_site_refinement_flags
_atom_site_occupancy
_atom_site_disorder_assembly
_atom_site_disorder_group
_atom_site_type_symbol
O1 .58318(11) .76598(10) .48700(5) .03369(18) Uani d . 1 . . O
N1 -.14184(16) .74518(16) .04159(7) .0394(2) Uani d . 1 . . N
C1 .08350(15) .79559(15) .33855(7) .0286(2) Uani d . 1 . . C
O2 .79716(11) .58262(12) .52064(6) .0380(2) Uani d . 1 . . O
N2 -.32444(17) .76653(17) .01430(7) .0407(2) Uani d . 1 . . N
C2 -.11676(17) .82239(17) .30468(8) .0344(2) Uani d . 1 . . C
H2 -.199(2) .854(2) .3535(11) .050(4) Uiso d . 1 . . H
N3 .16503(14) .81488(13) .44204(6) .02889(18) Uani d D 1 . . N
H33 .047(2) .746(2) .4699(10) .049(4) Uiso d D 1 . . H
C3 -.19630(18) .80539(18) .20688(8) .0361(2) Uani d . 1 . . C
H3 -.339(2) .822(2) .1802(10) .046(4) Uiso d . 1 . . H
C4 -.07316(17) .76438(16) .14373(7) .0337(2) Uani d . 1 . . C
C5 .12801(19) .73936(19) .17838(8) .0388(2) Uani d . 1 . . C
H5 .214(3) .705(2) .1317(11) .052(4) Uiso d . 1 . . H
C6 .20651(17) .75391(18) .27639(8) .0358(2) Uani d . 1 . . C
H6 .343(3) .734(2) .3013(11) .055(4) Uiso d . 1 . . H
C7 -.39778(18) .74820(17) -.08718(7) .0356(2) Uani d . 1 . . C
C8 -.6040(2) .7661(2) -.11869(8) .0421(3) Uani d . 1 . . C
H8 -.686(3) .793(3) -.0683(12) .058(4) Uiso d . 1 . . H
C9 -.6907(2) .7481(2) -.21620(9) .0444(3) Uani d . 1 . . C
H9 -.837(3) .759(3) -.2406(12) .060(4) Uiso d . 1 . . H
C10 -.5701(2) .7156(2) -.28159(9) .0445(3) Uani d . 1 . . C
H10 -.635(3) .701(3) -.3485(13) .065(5) Uiso d . 1 . . H
C11 -.3627(2) .6996(2) -.24997(9) .0453(3) Uani d . 1 . . C
H11 -.276(3) .677(3) -.2974(13) .063(5) Uiso d . 1 . . H
C12 -.2759(2) .71477(19) -.15315(8) .0411(3) Uani d . 1 . . C
H12 -.132(3) .702(3) -.1313(11) .055(4) Uiso d . 1 . . H
C13 .61097(14) .60138(14) .50227(6) .02527(18) Uani d . 1 . . C
H32 .235(2) .9518(19) .4666(9) .038(3) Uiso d D 1 . . H
H31 .277(2) .763(2) .4568(11) .051(4) Uiso d D 1 . . H

loop_
_atom_site_aniso_label
_atom_site_aniso_U_11
_atom_site_aniso_U_22
_atom_site_aniso_U_33
_atom_site_aniso_U_12
_atom_site_aniso_U_13
_atom_site_aniso_U_23
O1 .0299(3) .0251(3) .0444(4) .0099(3) .0057(3) .0056(3)
N1 .0395(5) .0458(5) .0341(5) .0191(4) .0059(4) .0054(4)
C1 .0251(4) .0252(4) .0332(5) .0083(3) .0043(3) .0049(3)
O2 .0234(3) .0375(4) .0539(5) .0118(3) .0094(3) .0135(3)
N2 .0415(5) .0497(6) .0328(5) .0212(4) .0049(4) .0056(4)
C2 .0296(4) .0421(5) .0352(5) .0178(4) .0073(4) .0068(4)
N3 .0249(4) .0275(4) .0328(4) .0098(3) .0038(3) .0044(3)
C3 .0302(5) .0437(6) .0368(5) .0181(4) .0048(4) .0073(4)
C4 .0332(5) .0339(5) .0330(5) .0131(4) .0051(4) .0051(4)
C5 .0358(5) .0468(6) .0382(5) .0207(5) .0093(4) .0037(5)
C6 .0295(4) .0428(6) .0385(5) .0188(4) .0054(4) .0049(4)
C7 .0381(5) .0359(5) .0317(5) .0148(4) .0051(4) .0037(4)
C8 .0423(6) .0491(7) .0384(6) .0224(5) .0072(4) .0053(5)
C9 .0440(6) .0461(6) .0420(6) .0204(5) .0005(5) .0060(5)
C10 .0543(7) .0409(6) .0328(5) .0163(5) .0022(5) .0032(4)
C11 .0525(7) .0480(7) .0362(6) .0204(5) .0113(5) .0023(5)
C12 .0404(6) .0451(6) .0388(6) .0186(5) .0075(4) .0035(5)
C13 .0240(4) .0259(4) .0244(4) .0084(3) .0050(3) .0031(3)

loop_
_atom_type_symbol
_atom_type_description
_atom_type_scat_dispersion_real
_atom_type_scat_dispersion_imag
_atom_type_scat_source
C C .0033 .0016 'International Tables Vol C Tables 4.2.6.8 and 6.1.1.4'
H H .0000 .0000 'International Tables Vol C Tables 4.2.6.8 and 6.1.1.4'
N N .0061 .0033 'International Tables Vol C Tables 4.2.6.8 and 6.1.1.4'
O O .0106 .0060 'International Tables Vol C Tables 4.2.6.8 and 6.1.1.4'

loop_
_geom_angle_atom_site_label_1
_geom_angle_atom_site_label_2
_geom_angle_atom_site_label_3
_geom_angle_site_symmetry_3
_geom_angle
_geom_angle_publ_flag
N2 N1 C4 . 113.51(9) yes
C6 C1 C2 . 121.26(9) ?
C6 C1 N3 . 120.11(8) ?
C2 C1 N3 . 118.63(9) ?
N1 N2 C7 . 114.92(9) yes
C3 C2 C1 . 119.47(9) ?
C3 C2 H2 . 122.7(8) ?
C1 C2 H2 . 117.9(8) ?
C1 N3 H33 . 109.7(10) ?
C1 N3 H32 . 110.4(8) ?
H33 N3 H32 . 111.0(13) ?
C1 N3 H31 . 111.3(9) ?
H33 N3 H31 . 109.5(13) ?
H32 N3 H31 . 105.0(12) ?
C2 C3 C4 . 119.70(9) ?
C2 C3 H3 . 121.6(8) ?
C4 C3 H3 . 118.7(8) ?
C5 C4 C3 . 120.37(10) ?
C5 C4 N1 . 116.09(9) ?
C3 C4 N1 . 123.54(9) ?
C6 C5 C4 . 119.99(10) ?
C6 C5 H5 . 120.0(8) ?
C4 C5 H5 . 119.9(8) ?
C1 C6 C5 . 119.20(9) ?
C1 C6 H6 . 119.8(10) ?
C5 C6 H6 . 120.9(10) ?
C8 C7 C12 . 120.27(10) ?
C8 C7 N2 . 115.57(10) ?
C12 C7 N2 . 124.16(10) ?
C7 C8 C9 . 119.81(11) ?
C7 C8 H8 . 117.7(9) ?
C9 C8 H8 . 122.5(9) ?
C10 C9 C8 . 120.02(11) ?
C10 C9 H9 . 118.4(10) ?
C8 C9 H9 . 121.6(10) ?
C9 C10 C11 . 120.13(11) ?
C9 C10 H10 . 118.4(10) ?
C11 C10 H10 . 121.5(10) ?
C12 C11 C10 . 120.42(11) ?
C12 C11 H11 . 119.9(10) ?
C10 C11 H11 . 119.7(10) ?
C11 C12 C7 . 119.36(11) ?
C11 C12 H12 . 120.2(9) ?
C7 C12 H12 . 120.5(9) ?
O2 C13 O1 . 126.67(8) yes
O2 C13 C13 2_666 116.66(10) yes
O1 C13 C13 2_666 116.66(9) yes

loop_
_geom_bond_atom_site_label_1
_geom_bond_atom_site_label_2
_geom_bond_site_symmetry_2
_geom_bond_distance
_geom_bond_publ_flag
O1 C13 . 1.2571(11) yes
N1 N2 . 1.2487(13) yes
N1 C4 . 1.4359(13) yes
C1 C2 . 1.3911(13) ?
C1 C6 . 1.3868(14) ?
C1 N3 . 1.4645(12) yes
O2 C13 . 1.2494(11) yes
N2 C7 . 1.4306(14) yes
C2 C3 . 1.3873(15) ?
C2 H2 . 1.020(10) ?
N3 H33 . .900(10) ?
N3 H32 . .910(10) ?
N3 H31 . .930(10) ?
C3 C4 . 1.3960(15) ?
C3 H3 . .990(10) ?
C4 C5 . 1.3924(15) ?
C5 C6 . 1.3908(15) ?
C5 H5 . 1.020(10) ?
C6 H6 . .960(10) ?
C7 C8 . 1.3906(16) ?
C7 C12 . 1.3995(16) ?
C8 C9 . 1.3911(17) ?
C8 H8 . 1.020(10) ?
C9 C10 . 1.3848(19) ?
C9 H9 . .98(2) ?
C10 C11 . 1.3915(18) ?
C10 H10 . .96(2) ?
C11 C12 . 1.3843(16) ?
C11 H11 . .99(2) ?
C12 H12 . .97(2) ?
C13 C13 2_666 1.5698(17) yes

loop_
_geom_hbond_atom_site_label_D
_geom_hbond_atom_site_label_H
_geom_hbond_atom_site_label_A
_geom_hbond_site_symmetry_A
_geom_hbond_distance_DH
_geom_hbond_distance_HA
_geom_hbond_distance_DA
_geom_hbond_angle_DHA
(a)N3 H31 O1 . .930(10) 1.950(10) 2.8325(15) 158.0(14)
(b)N3 H31 O2 2_666 .930(10) 2.330(10) 2.9520(12) 124.4(12)
(c)N3 H32 O1 2_676 .910(10) 1.890(10) 2.7939(11) 172.0(12)
(d)N3 H33 O2 1_455 .900(10) 1.880(10) 2.7654(11) 175.3(15)
(e)C2 H2 O1 1_455 1.020(10) 2.520(10) 3.4620(13) 153.3(12)
